data_4084266
loop_
_publ_author_name
'Gurnham, Joanna'
'Gambarotta, Sandro'
'Korobkov, Ilia'
'Jasinska-Walc, Lidia'
'Duchateau, Robbert'

_publ_section_title
;
 Chromium-Catalyzed CO2--Epoxide Copolymerization
;
_journal_issue 17
_journal_name_full Organometallics
_journal_page_first 4401
_journal_paper_doi 10.1021/om5005644
_journal_volume 33
_journal_year 2014
_chemical_formula_sum 'C19 H28 Cr N2 O4'
_chemical_formula_weight 400.43
_chemical_name_systematic
; 
 ? 
;
_space_group_IT_number 2
_symmetry_cell_setting triclinic
_symmetry_space_group_name_Hall '-P 1'
_symmetry_space_group_name_H-M 'P -1'
_atom_sites_solution_hydrogens geom
_atom_sites_solution_primary direct
_atom_sites_solution_secondary difmap
_audit_creation_method SHELXL-97
_cell_angle_alpha 62.611(3)
_cell_angle_beta 78.758(3)
_cell_angle_gamma 73.791(3)
_cell_formula_units_Z 2
_cell_length_a 8.1225(4)
_cell_length_b 12.0983(6)
_cell_length_c 12.2994(5)
_cell_measurement_reflns_used 1925
_cell_measurement_temperature 200(2)
_cell_measurement_theta_max 21.97
_cell_measurement_theta_min 2.90
_cell_volume 1027.36(9)
_computing_cell_refinement 'APEX II, Bruker (2009)'
_computing_data_collection 'APEX II, Bruker (2009)'
_computing_data_reduction 'XPREP, Bruker (2009)'
_computing_molecular_graphics 'SHELXTL, Bruker (2004)'
_computing_publication_material 'SHELXTL, Bruker (2004)'
_computing_structure_refinement 'SHELXL-97 (Sheldrick, 2008)'
_computing_structure_solution 'SHELXS-97 (Sheldrick, 2008)'
_diffrn_ambient_temperature 200(2)
_diffrn_measured_fraction_theta_full 0.992
_diffrn_measured_fraction_theta_max 0.992
_diffrn_measurement_device_type 'Bruker APEX-II CCD'
_diffrn_measurement_method '\f and \w scans'
_diffrn_radiation_monochromator graphite
_diffrn_radiation_source 'fine-focus sealed tube'
_diffrn_radiation_type MoK\a
_diffrn_radiation_wavelength 0.71073
_diffrn_reflns_av_R_equivalents 0.0338
_diffrn_reflns_av_sigmaI/netI 0.0472
_diffrn_reflns_limit_h_max 8
_diffrn_reflns_limit_h_min -7
_diffrn_reflns_limit_k_max 12
_diffrn_reflns_limit_k_min -12
_diffrn_reflns_limit_l_max 12
_diffrn_reflns_limit_l_min -12
_diffrn_reflns_number 6724
_diffrn_reflns_theta_full 21.97
_diffrn_reflns_theta_max 21.97
_diffrn_reflns_theta_min 1.87
_exptl_absorpt_coefficient_mu 0.581
_exptl_absorpt_correction_T_max 0.9942
_exptl_absorpt_correction_T_min 0.9179
_exptl_absorpt_correction_type multi-scan
_exptl_absorpt_process_details 'SADABS, Bruker (2003)'
_exptl_crystal_colour pink
_exptl_crystal_density_diffrn 1.294
_exptl_crystal_density_meas ?
_exptl_crystal_density_method 'not measured'
_exptl_crystal_description plate
_exptl_crystal_F_000 424
_exptl_crystal_size_max 0.15
_exptl_crystal_size_mid 0.10
_exptl_crystal_size_min 0.01
_refine_diff_density_max 0.453
_refine_diff_density_min -0.327
_refine_diff_density_rms 0.062
_refine_ls_extinction_method none
_refine_ls_goodness_of_fit_ref 1.020
_refine_ls_hydrogen_treatment constr
_refine_ls_matrix_type full
_refine_ls_number_parameters 235
_refine_ls_number_reflns 2489
_refine_ls_number_restraints 0
_refine_ls_restrained_S_all 1.020
_refine_ls_R_factor_all 0.0780
_refine_ls_R_factor_gt 0.0515
_refine_ls_shift/su_max 0.000
_refine_ls_shift/su_mean 0.000
_refine_ls_structure_factor_coef Fsqd
_refine_ls_weighting_details 'calc w=1/[\s^2^(Fo^2^)+(0.0812P)^2^+0.7065P] where P=(Fo^2^+2Fc^2^)/3'
_refine_ls_weighting_scheme calc
_refine_ls_wR_factor_gt 0.1280
_refine_ls_wR_factor_ref 0.1419
_reflns_number_gt 1817
_reflns_number_total 2489
_reflns_threshold_expression >2sigma(I)
_cod_data_source_file om5005644_si_001.cif
_cod_data_source_block sg301
_cod_depositor_comments
;
The following automatic conversions were performed:

'_symmetry_cell_setting' value 'Triclinic' changed to 'triclinic'
according to
/home/saulius/struct/COD-crude-data--automatic-downloads/rss-feeds/ACS/lib/dictionaries/cif_core.dic
dictionary named 'cif_core.dic' version 2.4.2 from 2011-04-26.

Automatic conversion script
Id: cif_fix_values 2281 2013-09-26 08:29:07Z andrius 

The following automatic conversions were performed:

'_exptl_crystal_density_meas' value 'n/a' was changed to '?' - the
value is perceived as not measured.

Automatic conversion script
Id: cif_fix_values 3008 2015-01-20 13:52:24Z robertas 
;
_cod_original_cell_volume 1027.36(8)
_cod_original_sg_symbol_H-M P-1
_cod_database_code 4084266

loop_
_symmetry_equiv_pos_as_xyz
'x, y, z'
'-x, -y, -z'

loop_
_atom_site_label
_atom_site_type_symbol
_atom_site_fract_x
_atom_site_fract_y
_atom_site_fract_z
_atom_site_U_iso_or_equiv
_atom_site_adp_type
_atom_site_occupancy
_atom_site_symmetry_multiplicity
_atom_site_calc_flag
_atom_site_refinement_flags
Cr1 Cr 0.73835(9) 0.72276(7) 0.70321(6) 0.0358(3) Uani 1 1 d .
N1 N 0.6867(5) 0.7806(4) 0.5311(3) 0.0364(10) Uani 1 1 d .
N2 N 0.7117(5) 0.9221(4) 0.6367(3) 0.0381(10) Uani 1 1 d .
O1 O 0.7573(4) 0.5443(3) 0.7419(3) 0.0440(9) Uani 1 1 d .
O2 O 0.9839(4) 0.7110(3) 0.6513(3) 0.0390(8) Uani 1 1 d .
O3 O 0.7999(4) 0.6753(3) 0.8688(3) 0.0438(9) Uani 1 1 d .
O4 O 0.4945(4) 0.7371(3) 0.7630(3) 0.0404(8) Uani 1 1 d .
C1 C 0.8836(7) 0.4773(5) 0.7016(4) 0.0419(13) Uani 1 1 d .
C2 C 1.0357(6) 0.5136(5) 0.6427(4) 0.0435(13) Uani 1 1 d .
H2A H 1.1156 0.4587 0.6118 0.052 Uiso 1 1 calc R
C3 C 1.0821(6) 0.6227(5) 0.6248(4) 0.0389(12) Uani 1 1 d .
C4 C 0.8594(7) 0.3482(5) 0.7271(5) 0.0615(16) Uani 1 1 d .
H4A H 0.7456 0.3373 0.7694 0.092 Uiso 1 1 calc R
H4B H 0.9482 0.2815 0.7790 0.092 Uiso 1 1 calc R
H4C H 0.8686 0.3420 0.6493 0.092 Uiso 1 1 calc R
C5 C 1.2602(6) 0.6414(5) 0.5753(5) 0.0535(14) Uani 1 1 d .
H5A H 1.2714 0.7227 0.5693 0.080 Uiso 1 1 calc R
H5B H 1.2832 0.6425 0.4936 0.080 Uiso 1 1 calc R
H5C H 1.3429 0.5715 0.6305 0.080 Uiso 1 1 calc R
C6 C 0.7023(7) 0.6453(4) 0.9674(4) 0.0444(13) Uani 1 1 d .
C7 C 0.5291(7) 0.6512(5) 0.9744(4) 0.0510(14) Uani 1 1 d .
H7A H 0.4708 0.6206 1.0540 0.061 Uiso 1 1 calc R
C8 C 0.4324(6) 0.6982(5) 0.8748(5) 0.0441(13) Uani 1 1 d .
C9 C 0.7895(7) 0.6059(6) 1.0819(4) 0.0655(17) Uani 1 1 d .
H9A H 0.9120 0.6066 1.0602 0.098 Uiso 1 1 calc R
H9B H 0.7765 0.5199 1.1413 0.098 Uiso 1 1 calc R
H9C H 0.7365 0.6659 1.1183 0.098 Uiso 1 1 calc R
C10 C 0.2415(6) 0.7084(5) 0.8938(5) 0.0593(15) Uani 1 1 d .
H10A H 0.1943 0.7431 0.8142 0.089 Uiso 1 1 calc R
H10B H 0.1884 0.7651 0.9337 0.089 Uiso 1 1 calc R
H10C H 0.2172 0.6236 0.9459 0.089 Uiso 1 1 calc R
C11 C 0.6569(6) 0.7246(5) 0.4645(4) 0.0426(13) Uani 1 1 d .
H11A H 0.6375 0.6408 0.4975 0.051 Uiso 1 1 calc R
C12 C 0.6595(7) 0.8077(5) 0.3436(5) 0.0522(15) Uani 1 1 d .
H12A H 0.6422 0.7922 0.2781 0.063 Uiso 1 1 calc R
C13 C 0.6921(6) 0.9201(5) 0.3329(4) 0.0457(13) Uani 1 1 d .
H13A H 0.7010 0.9953 0.2596 0.055 Uiso 1 1 calc R
C14 C 0.7085(6) 0.8989(5) 0.4502(4) 0.0387(12) Uani 1 1 d .
C15 C 0.7567(7) 0.9753(5) 0.5007(4) 0.0474(13) Uani 1 1 d .
H15A H 0.6946 1.0653 0.4609 0.057 Uiso 1 1 calc R
H15B H 0.8817 0.9725 0.4834 0.057 Uiso 1 1 calc R
C16 C 0.8104(6) 0.9664(5) 0.6936(4) 0.0416(12) Uani 1 1 d .
H16A H 0.8272 1.0527 0.6346 0.050 Uiso 1 1 calc R
H16B H 0.9254 0.9086 0.7097 0.050 Uiso 1 1 calc R
C17 C 0.7229(7) 0.9705(5) 0.8118(4) 0.0483(14) Uani 1 1 d .
H17A H 0.6130 1.0347 0.7939 0.058 Uiso 1 1 calc R
H17B H 0.6952 0.8865 0.8674 0.058 Uiso 1 1 calc R
C18 C 0.8257(8) 1.0018(7) 0.8758(5) 0.0731(18) Uani 1 1 d .
H18A H 0.8595 1.0829 0.8173 0.088 Uiso 1 1 calc R
H18B H 0.9326 0.9347 0.8965 0.088 Uiso 1 1 calc R
C19 C 0.7459(8) 1.0149(7) 0.9894(5) 0.079(2) Uani 1 1 d .
H19A H 0.8272 1.0363 1.0222 0.119 Uiso 1 1 calc R
H19B H 0.7162 0.9343 1.0504 0.119 Uiso 1 1 calc R
H19C H 0.6416 1.0828 0.9708 0.119 Uiso 1 1 calc R

loop_
_atom_site_aniso_label
_atom_site_aniso_U_11
_atom_site_aniso_U_22
_atom_site_aniso_U_33
_atom_site_aniso_U_23
_atom_site_aniso_U_13
_atom_site_aniso_U_12
Cr1 0.0358(5) 0.0473(5) 0.0274(5) -0.0215(4) 0.0028(3) -0.0077(4)
N1 0.033(2) 0.052(3) 0.029(2) -0.024(2) -0.0005(18) -0.0067(19)
N2 0.045(3) 0.052(3) 0.025(2) -0.0218(19) 0.0028(18) -0.017(2)
O1 0.046(2) 0.048(2) 0.0385(19) -0.0231(17) 0.0090(16) -0.0112(17)
O2 0.033(2) 0.050(2) 0.0390(19) -0.0254(16) 0.0002(15) -0.0074(16)
O3 0.044(2) 0.058(2) 0.0300(19) -0.0212(17) -0.0022(16) -0.0082(17)
O4 0.036(2) 0.057(2) 0.0334(19) -0.0273(17) 0.0056(16) -0.0091(16)
C1 0.056(4) 0.045(3) 0.026(3) -0.016(2) -0.005(3) -0.010(3)
C2 0.043(3) 0.051(3) 0.035(3) -0.025(3) 0.000(3) 0.001(3)
C3 0.039(3) 0.047(3) 0.023(2) -0.014(2) 0.001(2) -0.002(3)
C4 0.079(4) 0.052(4) 0.061(4) -0.029(3) 0.000(3) -0.020(3)
C5 0.038(3) 0.067(4) 0.054(3) -0.034(3) 0.010(3) -0.005(3)
C6 0.061(4) 0.041(3) 0.030(3) -0.016(2) -0.002(3) -0.008(3)
C7 0.058(4) 0.064(4) 0.031(3) -0.023(3) 0.014(3) -0.020(3)
C8 0.049(3) 0.046(3) 0.041(3) -0.026(3) 0.011(3) -0.014(3)
C9 0.077(4) 0.086(4) 0.029(3) -0.024(3) -0.004(3) -0.014(3)
C10 0.044(3) 0.079(4) 0.062(4) -0.040(3) 0.018(3) -0.023(3)
C11 0.041(3) 0.060(3) 0.037(3) -0.033(3) -0.002(2) -0.005(3)
C12 0.053(4) 0.070(4) 0.045(3) -0.041(3) -0.013(3) 0.005(3)
C13 0.045(3) 0.060(3) 0.030(3) -0.023(3) -0.001(2) -0.003(3)
C14 0.034(3) 0.052(3) 0.029(3) -0.021(3) -0.001(2) -0.002(2)
C15 0.055(3) 0.056(3) 0.032(3) -0.017(2) -0.003(2) -0.018(3)
C16 0.047(3) 0.049(3) 0.041(3) -0.027(3) -0.001(2) -0.014(2)
C17 0.058(4) 0.061(4) 0.038(3) -0.029(3) 0.003(3) -0.021(3)
C18 0.070(4) 0.121(5) 0.069(4) -0.073(4) 0.013(3) -0.038(4)
C19 0.084(5) 0.119(6) 0.068(4) -0.067(4) -0.007(4) -0.022(4)

loop_
_atom_type_symbol
_atom_type_description
_atom_type_scat_dispersion_real
_atom_type_scat_dispersion_imag
_atom_type_scat_source
C C 0.0033 0.0016 'International Tables Vol C Tables 4.2.6.8 and 6.1.1.4'
H H 0.0000 0.0000 'International Tables Vol C Tables 4.2.6.8 and 6.1.1.4'
N N 0.0061 0.0033 'International Tables Vol C Tables 4.2.6.8 and 6.1.1.4'
O O 0.0106 0.0060 'International Tables Vol C Tables 4.2.6.8 and 6.1.1.4'
Cr Cr 0.3209 0.6236 'International Tables Vol C Tables 4.2.6.8 and 6.1.1.4'

loop_
_geom_angle_atom_site_label_1
_geom_angle_atom_site_label_2
_geom_angle_atom_site_label_3
_geom_angle
O1 Cr1 O2 91.91(13)
O1 Cr1 O4 89.73(13)
O2 Cr1 O4 176.57(12)
O1 Cr1 O3 91.21(13)
O2 Cr1 O3 87.00(13)
O4 Cr1 O3 89.96(13)
O1 Cr1 N1 92.18(14)
O2 Cr1 N1 90.23(14)
O4 Cr1 N1 92.71(13)
O3 Cr1 N1 175.70(15)
O1 Cr1 N2 172.22(13)
O2 Cr1 N2 87.91(14)
O4 Cr1 N2 90.87(14)
O3 Cr1 N2 96.55(13)
N1 Cr1 N2 80.04(15)
C14 N1 C11 106.9(4)
C14 N1 Cr1 116.3(3)
C11 N1 Cr1 135.9(3)
C16 N2 C15 109.6(4)
C16 N2 Cr1 117.8(3)
C15 N2 Cr1 107.6(3)
C1 O1 Cr1 124.2(3)
C3 O2 Cr1 125.1(3)
C6 O3 Cr1 126.9(3)
C8 O4 Cr1 127.0(3)
O1 C1 C2 125.1(4)
O1 C1 C4 115.1(5)
C2 C1 C4 119.7(5)
C1 C2 C3 125.8(4)
O2 C3 C2 124.7(5)
O2 C3 C5 115.1(4)
C2 C3 C5 120.2(4)
O3 C6 C7 124.9(5)
O3 C6 C9 114.6(5)
C7 C6 C9 120.4(5)
C6 C7 C8 125.4(5)
O4 C8 C7 124.3(5)
O4 C8 C10 115.3(4)
C7 C8 C10 120.4(4)
C12 C11 N1 109.2(5)
C11 C12 C13 107.9(4)
C14 C13 C12 105.6(4)
N1 C14 C13 110.4(4)
N1 C14 C15 116.7(4)
C13 C14 C15 132.7(5)
C14 C15 N2 109.6(4)
N2 C16 C17 113.2(4)
C18 C17 C16 114.1(4)
C17 C18 C19 117.8(5)

loop_
_geom_bond_atom_site_label_1
_geom_bond_atom_site_label_2
_geom_bond_distance
Cr1 O1 1.952(3)
Cr1 O2 1.958(3)
Cr1 O4 1.962(3)
Cr1 O3 1.972(3)
Cr1 N1 1.991(3)
Cr1 N2 2.120(4)
N1 C14 1.353(6)
N1 C11 1.367(5)
N2 C16 1.490(5)
N2 C15 1.500(6)
O1 C1 1.289(6)
O2 C3 1.275(5)
O3 C6 1.269(6)
O4 C8 1.278(5)
C1 C2 1.380(7)
C1 C4 1.509(7)
C2 C3 1.381(7)
C3 C5 1.492(6)
C6 C7 1.376(7)
C6 C9 1.515(7)
C7 C8 1.387(7)
C8 C10 1.501(6)
C11 C12 1.358(6)
C12 C13 1.399(7)
C13 C14 1.372(6)
C14 C15 1.490(6)
C16 C17 1.506(6)
C17 C18 1.472(7)
C18 C19 1.480(7)

loop_
_geom_torsion_atom_site_label_1
_geom_torsion_atom_site_label_2
_geom_torsion_atom_site_label_3
_geom_torsion_atom_site_label_4
_geom_torsion
O1 Cr1 N1 C14 -161.9(3)
O2 Cr1 N1 C14 -69.9(3)
O4 Cr1 N1 C14 108.3(3)
O3 Cr1 N1 C14 -20(2)
N2 Cr1 N1 C14 17.9(3)
O1 Cr1 N1 C11 6.0(4)
O2 Cr1 N1 C11 97.9(4)
O4 Cr1 N1 C11 -83.8(4)
O3 Cr1 N1 C11 147.8(17)
N2 Cr1 N1 C11 -174.2(4)
O1 Cr1 N2 C16 -149.6(10)
O2 Cr1 N2 C16 -60.8(3)
O4 Cr1 N2 C16 116.0(3)
O3 Cr1 N2 C16 26.0(3)
N1 Cr1 N2 C16 -151.4(3)
O1 Cr1 N2 C15 -25.2(12)
O2 Cr1 N2 C15 63.6(3)
O4 Cr1 N2 C15 -119.6(3)
O3 Cr1 N2 C15 150.4(3)
N1 Cr1 N2 C15 -27.0(3)
O2 Cr1 O1 C1 -18.1(4)
O4 Cr1 O1 C1 164.9(3)
O3 Cr1 O1 C1 -105.1(3)
N1 Cr1 O1 C1 72.2(4)
N2 Cr1 O1 C1 70.5(12)
O1 Cr1 O2 C3 16.9(3)
O4 Cr1 O2 C3 136(2)
O3 Cr1 O2 C3 108.0(3)
N1 Cr1 O2 C3 -75.3(3)
N2 Cr1 O2 C3 -155.4(3)
O1 Cr1 O3 C6 -78.0(4)
O2 Cr1 O3 C6 -169.9(4)
O4 Cr1 O3 C6 11.7(4)
N1 Cr1 O3 C6 140.2(18)
N2 Cr1 O3 C6 102.6(4)
O1 Cr1 O4 C8 78.6(4)
O2 Cr1 O4 C8 -40(2)
O3 Cr1 O4 C8 -12.6(4)
N1 Cr1 O4 C8 170.7(4)
N2 Cr1 O4 C8 -109.2(4)
Cr1 O1 C1 C2 11.1(6)
Cr1 O1 C1 C4 -171.2(3)
O1 C1 C2 C3 4.6(7)
C4 C1 C2 C3 -173.0(4)
Cr1 O2 C3 C2 -8.2(6)
Cr1 O2 C3 C5 174.0(3)
C1 C2 C3 O2 -6.2(7)
C1 C2 C3 C5 171.4(4)
Cr1 O3 C6 C7 -5.9(7)
Cr1 O3 C6 C9 176.6(3)
O3 C6 C7 C8 -4.3(8)
C9 C6 C7 C8 173.0(5)
Cr1 O4 C8 C7 7.9(7)
Cr1 O4 C8 C10 -173.2(3)
C6 C7 C8 O4 3.3(8)
C6 C7 C8 C10 -175.6(5)
C14 N1 C11 C12 -0.3(5)
Cr1 N1 C11 C12 -169.0(3)
N1 C11 C12 C13 0.1(6)
C11 C12 C13 C14 0.2(5)
C11 N1 C14 C13 0.4(5)
Cr1 N1 C14 C13 171.6(3)
C11 N1 C14 C15 -175.3(4)
Cr1 N1 C14 C15 -4.1(5)
C12 C13 C14 N1 -0.4(5)
C12 C13 C14 C15 174.4(5)
N1 C14 C15 N2 -19.6(6)
C13 C14 C15 N2 165.9(5)
C16 N2 C15 C14 160.8(4)
Cr1 N2 C15 C14 31.6(5)
C15 N2 C16 C17 154.0(4)
Cr1 N2 C16 C17 -82.6(4)
N2 C16 C17 C18 174.3(5)
C16 C17 C18 C19 176.7(5)
